data_1513795
loop_
_publ_author_name
'Inagaki, Yusuke'
'Nakamoto, Masaaki'
'Sekiguchi, Akira'

_publ_section_title
;
 A Diels-Alder super diene breaking benzene into C2H2 and C4H4 units.
;
_journal_name_full 'Nature communications'
_journal_page_first 3018
_journal_paper_doi 10.1038/ncomms4018
_journal_volume 5
_journal_year 2014
_chemical_formula_sum 'C21 H31 F5 Si3'
_chemical_formula_weight 462.73
_chemical_name_systematic
; 
 ? 
;
_space_group_IT_number 61
_symmetry_cell_setting orthorhombic
_symmetry_space_group_name_Hall '-P 2ac 2ab'
_symmetry_space_group_name_H-M 'P b c a'
_atom_sites_solution_hydrogens geom
_atom_sites_solution_primary direct
_atom_sites_solution_secondary difmap
_audit_creation_method SHELXL-97
_cell_angle_alpha 90.00
_cell_angle_beta 90.00
_cell_angle_gamma 90.00
_cell_formula_units_Z 8
_cell_length_a 11.6585(7)
_cell_length_b 12.5084(7)
_cell_length_c 33.328(2)
_cell_measurement_reflns_used 9954
_cell_measurement_temperature 120
_cell_measurement_theta_max 27.55
_cell_measurement_theta_min 2.47
_cell_volume 4860.2(5)
_computing_cell_refinement 'APEX2 (Bruker AXS, 2006)'
_computing_data_collection 'APEX2 (Bruker AXS, 2006)'
_computing_data_reduction 'SAINT (Bruker AXS, 2004)'
_computing_molecular_graphics 'XSHEL (Bruker AXS,2002)'
_computing_publication_material 'XCIF (Bruker AXS, 2001)'
_computing_structure_refinement 'SHELXL-97 (Sheldrick, 1997)'
_computing_structure_solution 'SHELXS-97 (Sheldrick, 1997)'
_diffrn_ambient_temperature 120
_diffrn_detector_area_resol_mean 8.333
_diffrn_measured_fraction_theta_full 0.986
_diffrn_measured_fraction_theta_max 0.986
_diffrn_measurement_device_type 'Bruker APEXII CCD area detector'
_diffrn_measurement_method 'phi and omega scans'
_diffrn_radiation_monochromator graphite
_diffrn_radiation_source 'fine-focus sealed tube'
_diffrn_radiation_type MoK\a
_diffrn_radiation_wavelength 0.71073
_diffrn_reflns_av_R_equivalents 0.0201
_diffrn_reflns_av_sigmaI/netI 0.0155
_diffrn_reflns_limit_h_max 15
_diffrn_reflns_limit_h_min -15
_diffrn_reflns_limit_k_max 16
_diffrn_reflns_limit_k_min -15
_diffrn_reflns_limit_l_max 15
_diffrn_reflns_limit_l_min -43
_diffrn_reflns_number 25372
_diffrn_reflns_theta_full 27.55
_diffrn_reflns_theta_max 27.55
_diffrn_reflns_theta_min 1.22
_exptl_absorpt_coefficient_mu 0.238
_exptl_absorpt_correction_type empirical
_exptl_absorpt_process_details
; 
SADABS Sheldrick 1996 
;
_exptl_crystal_colour colorless
_exptl_crystal_density_diffrn 1.265
_exptl_crystal_density_meas ?
_exptl_crystal_density_method 'not measured'
_exptl_crystal_description plate
_exptl_crystal_F_000 1952
_exptl_crystal_size_max 0.60
_exptl_crystal_size_mid 0.36
_exptl_crystal_size_min 0.26
_refine_diff_density_max 0.314
_refine_diff_density_min -0.292
_refine_diff_density_rms 0.044
_refine_ls_extinction_method none
_refine_ls_goodness_of_fit_ref 1.039
_refine_ls_hydrogen_treatment constr
_refine_ls_matrix_type full
_refine_ls_number_parameters 271
_refine_ls_number_reflns 5534
_refine_ls_number_restraints 0
_refine_ls_restrained_S_all 1.039
_refine_ls_R_factor_all 0.0373
_refine_ls_R_factor_gt 0.0334
_refine_ls_shift/su_max 0.174
_refine_ls_shift/su_mean 0.002
_refine_ls_structure_factor_coef Fsqd
_refine_ls_weighting_details 'calc w=1/[\s^2^(Fo^2^)+(0.0457P)^2^+2.8713P] where P=(Fo^2^+2Fc^2^)/3'
_refine_ls_weighting_scheme calc
_refine_ls_wR_factor_gt 0.0910
_refine_ls_wR_factor_ref 0.0937
_reflns_number_gt 5028
_reflns_number_total 5534
_reflns_threshold_expression >2sigma(I)
_cod_data_source_file ncomms4018-s3.cif
_cod_data_source_block yi21_0m
_cod_depositor_comments
;
The following automatic conversions were performed:

'_symmetry_cell_setting' value 'Orthorhombic' changed to
'orthorhombic' according to
/usr/data/users/saulius/automatic-downloads/current/Nature/lib/dictionaries/cif_core.dic
dictionary named 'cif_core.dic' version 2.4.2 from 2011-04-26.

Automatic conversion script
Id: cif_fix_values 2281 2013-09-26 08:29:07Z andrius 

The following automatic conversions were performed:

'_exptl_crystal_density_meas' value 'not measured' was changed to '?'
- the value is perceived as not measured.

Automatic conversion script
Id: cif_fix_values 3008 2015-01-20 13:52:24Z robertas 
;
_cod_original_cell_volume 4860.1(5)
_cod_original_sg_symbol_H-M 'Pbca '
_cod_database_code 1513795

loop_
_symmetry_equiv_pos_as_xyz
'x, y, z'
'-x+1/2, -y, z+1/2'
'-x, y+1/2, -z+1/2'
'x+1/2, -y+1/2, -z'
'-x, -y, -z'
'x-1/2, y, -z-1/2'
'x, -y-1/2, z-1/2'
'-x-1/2, y-1/2, z'

loop_
_atom_site_label
_atom_site_type_symbol
_atom_site_fract_x
_atom_site_fract_y
_atom_site_fract_z
_atom_site_U_iso_or_equiv
_atom_site_adp_type
_atom_site_occupancy
_atom_site_symmetry_multiplicity
_atom_site_calc_flag
_atom_site_refinement_flags
C1 C 0.98423(11) 0.37002(10) 0.37767(4) 0.0183(3) Uani 1 1 d .
C2 C 0.97758(12) 0.31900(10) 0.41890(4) 0.0195(3) Uani 1 1 d .
C3 C 0.92209(12) 0.21942(10) 0.39435(4) 0.0198(3) Uani 1 1 d .
C4 C 0.93492(12) 0.28956(11) 0.35675(4) 0.0203(3) Uani 1 1 d .
C5 C 0.85621(12) 0.33654(12) 0.43906(4) 0.0241(3) Uani 1 1 d .
H5A H 0.8567 0.3255 0.4685 0.029 Uiso 1 1 calc R
H5B H 0.8209 0.4062 0.4322 0.029 Uiso 1 1 calc R
C6 C 0.80423(12) 0.24212(12) 0.41575(4) 0.0252(3) Uani 1 1 d .
H6A H 0.7425 0.2636 0.3970 0.030 Uiso 1 1 calc R
H6B H 0.7784 0.1829 0.4332 0.030 Uiso 1 1 calc R
C7 C 1.14057(15) 0.46682(13) 0.46437(5) 0.0345(4) Uani 1 1 d .
H7A H 1.1991 0.4703 0.4854 0.052 Uiso 1 1 calc R
H7B H 1.0710 0.5035 0.4735 0.052 Uiso 1 1 calc R
H7C H 1.1695 0.5016 0.4400 0.052 Uiso 1 1 calc R
C8 C 1.07192(18) 0.25607(16) 0.50170(5) 0.0429(4) Uani 1 1 d .
H8A H 1.0351 0.1871 0.4963 0.064 Uiso 1 1 calc R
H8B H 1.0198 0.3012 0.5174 0.064 Uiso 1 1 calc R
H8C H 1.1428 0.2444 0.5169 0.064 Uiso 1 1 calc R
C9 C 1.23551(16) 0.26430(17) 0.42919(6) 0.0483(5) Uani 1 1 d .
H9A H 1.3037 0.2823 0.4450 0.072 Uiso 1 1 calc R
H9B H 1.2439 0.2928 0.4020 0.072 Uiso 1 1 calc R
H9C H 1.2270 0.1864 0.4280 0.072 Uiso 1 1 calc R
C10 C 0.85260(14) 0.00072(12) 0.36419(5) 0.0321(3) Uani 1 1 d .
H10A H 0.8558 0.0212 0.3358 0.048 Uiso 1 1 calc R
H10B H 0.7770 0.0187 0.3751 0.048 Uiso 1 1 calc R
H10C H 0.8656 -0.0764 0.3667 0.048 Uiso 1 1 calc R
C11 C 1.10662(14) 0.05297(14) 0.36701(5) 0.0353(4) Uani 1 1 d .
H11A H 1.1141 -0.0225 0.3595 0.053 Uiso 1 1 calc R
H11B H 1.1692 0.0726 0.3852 0.053 Uiso 1 1 calc R
H11C H 1.1104 0.0975 0.3429 0.053 Uiso 1 1 calc R
C12 C 0.97351(19) 0.01546(14) 0.44404(5) 0.0431(4) Uani 1 1 d .
H12A H 0.9817 -0.0623 0.4420 0.065 Uiso 1 1 calc R
H12B H 0.9031 0.0325 0.4587 0.065 Uiso 1 1 calc R
H12C H 1.0397 0.0452 0.4584 0.065 Uiso 1 1 calc R
C13 C 0.73173(13) 0.22526(13) 0.30470(5) 0.0324(3) Uani 1 1 d .
H13A H 0.7089 0.2030 0.2777 0.049 Uiso 1 1 calc R
H13B H 0.6805 0.2822 0.3140 0.049 Uiso 1 1 calc R
H13C H 0.7266 0.1641 0.3230 0.049 Uiso 1 1 calc R
C14 C 0.88163(16) 0.40762(14) 0.27731(5) 0.0367(4) Uani 1 1 d .
H14A H 0.9605 0.4292 0.2712 0.055 Uiso 1 1 calc R
H14B H 0.8458 0.4614 0.2946 0.055 Uiso 1 1 calc R
H14C H 0.8379 0.4014 0.2523 0.055 Uiso 1 1 calc R
C15 C 0.97942(14) 0.18245(14) 0.27575(5) 0.0325(3) Uani 1 1 d .
H15A H 0.9644 0.1882 0.2469 0.049 Uiso 1 1 calc R
H15B H 0.9649 0.1090 0.2846 0.049 Uiso 1 1 calc R
H15C H 1.0596 0.2011 0.2811 0.049 Uiso 1 1 calc R
C16 C 1.02805(11) 0.47518(11) 0.36430(4) 0.0201(3) Uani 1 1 d .
C17 C 0.99570(12) 0.57107(11) 0.38199(4) 0.0231(3) Uani 1 1 d .
C18 C 1.03403(13) 0.66920(11) 0.36877(5) 0.0273(3) Uani 1 1 d .
C19 C 1.10858(13) 0.67410(12) 0.33661(5) 0.0294(3) Uani 1 1 d .
C20 C 1.14461(13) 0.58099(12) 0.31853(5) 0.0274(3) Uani 1 1 d .
C21 C 1.10482(12) 0.48375(11) 0.33244(4) 0.0231(3) Uani 1 1 d .
F1 F 0.92221(8) 0.57012(7) 0.41327(3) 0.0289(2) Uani 1 1 d .
F2 F 0.99894(9) 0.75975(7) 0.38645(3) 0.0378(2) Uani 1 1 d .
F3 F 1.14670(10) 0.76897(8) 0.32348(3) 0.0428(3) Uani 1 1 d .
F4 F 1.21875(8) 0.58495(8) 0.28781(3) 0.0370(2) Uani 1 1 d .
F5 F 1.14375(8) 0.39534(7) 0.31413(3) 0.0297(2) Uani 1 1 d .
Si1 Si 1.10634(3) 0.32377(3) 0.453167(12) 0.02312(10) Uani 1 1 d .
Si2 Si 0.96601(4) 0.07448(3) 0.392663(12) 0.02272(10) Uani 1 1 d .
Si3 Si 0.88296(3) 0.27590(3) 0.303607(12) 0.02328(10) Uani 1 1 d .

loop_
_atom_site_aniso_label
_atom_site_aniso_U_11
_atom_site_aniso_U_22
_atom_site_aniso_U_33
_atom_site_aniso_U_23
_atom_site_aniso_U_13
_atom_site_aniso_U_12
C1 0.0187(6) 0.0177(6) 0.0184(6) 0.0000(5) 0.0010(5) 0.0020(5)
C2 0.0223(7) 0.0177(6) 0.0184(6) -0.0009(5) 0.0006(5) -0.0010(5)
C3 0.0207(6) 0.0183(6) 0.0202(6) -0.0011(5) 0.0009(5) -0.0019(5)
C4 0.0211(6) 0.0191(6) 0.0205(6) 0.0010(5) -0.0003(5) 0.0017(5)
C5 0.0229(7) 0.0251(7) 0.0244(7) -0.0025(5) 0.0035(5) 0.0010(5)
C6 0.0222(7) 0.0249(7) 0.0284(7) -0.0033(6) 0.0053(6) -0.0029(6)
C7 0.0385(9) 0.0287(8) 0.0363(8) -0.0034(7) -0.0098(7) -0.0073(7)
C8 0.0587(12) 0.0414(9) 0.0285(8) 0.0089(7) -0.0167(8) -0.0134(9)
C9 0.0297(9) 0.0572(12) 0.0580(12) -0.0177(10) -0.0063(8) 0.0121(8)
C10 0.0347(8) 0.0229(7) 0.0389(9) -0.0028(6) 0.0005(7) -0.0044(6)
C11 0.0309(8) 0.0340(8) 0.0410(9) -0.0049(7) 0.0009(7) 0.0072(7)
C12 0.0724(13) 0.0268(8) 0.0300(8) 0.0070(7) -0.0003(8) 0.0006(8)
C13 0.0275(8) 0.0359(9) 0.0337(8) -0.0076(6) -0.0062(6) 0.0008(6)
C14 0.0463(10) 0.0335(9) 0.0302(8) 0.0063(7) -0.0108(7) 0.0011(7)
C15 0.0336(8) 0.0400(9) 0.0238(7) -0.0065(6) 0.0002(6) 0.0031(7)
C16 0.0192(6) 0.0199(6) 0.0212(6) 0.0024(5) -0.0041(5) -0.0007(5)
C17 0.0202(6) 0.0226(7) 0.0266(7) -0.0007(5) -0.0029(5) 0.0005(5)
C18 0.0272(7) 0.0182(6) 0.0365(8) -0.0008(6) -0.0092(6) 0.0005(5)
C19 0.0304(8) 0.0224(7) 0.0355(8) 0.0100(6) -0.0092(6) -0.0084(6)
C20 0.0243(7) 0.0333(8) 0.0245(7) 0.0084(6) -0.0021(6) -0.0050(6)
C21 0.0227(7) 0.0225(7) 0.0242(7) 0.0016(5) -0.0022(5) 0.0012(5)
F1 0.0290(4) 0.0234(4) 0.0344(5) -0.0054(4) 0.0055(4) 0.0016(3)
F2 0.0405(5) 0.0171(4) 0.0560(6) -0.0048(4) -0.0057(5) 0.0014(4)
F3 0.0508(6) 0.0272(5) 0.0503(6) 0.0147(4) -0.0073(5) -0.0163(4)
F4 0.0344(5) 0.0447(6) 0.0318(5) 0.0125(4) 0.0059(4) -0.0078(4)
F5 0.0327(5) 0.0279(4) 0.0284(4) 0.0005(4) 0.0087(4) 0.0032(4)
Si1 0.0246(2) 0.02254(19) 0.02221(19) -0.00047(15) -0.00455(15) -0.00070(15)
Si2 0.0287(2) 0.01706(18) 0.02238(19) 0.00084(14) 0.00075(15) -0.00022(14)
Si3 0.0262(2) 0.0242(2) 0.01944(19) -0.00172(14) -0.00422(15) 0.00122(15)

loop_
_atom_type_symbol
_atom_type_description
_atom_type_scat_dispersion_real
_atom_type_scat_dispersion_imag
_atom_type_scat_source
C C 0.0033 0.0016 'International Tables Vol C Tables 4.2.6.8 and 6.1.1.4'
H H 0.0000 0.0000 'International Tables Vol C Tables 4.2.6.8 and 6.1.1.4'
F F 0.0171 0.0103 'International Tables Vol C Tables 4.2.6.8 and 6.1.1.4'
Si Si 0.0817 0.0704 'International Tables Vol C Tables 4.2.6.8 and 6.1.1.4'

loop_
_geom_angle_atom_site_label_1
_geom_angle_atom_site_label_2
_geom_angle_atom_site_label_3
_geom_angle
C4 C1 C16 130.77(12)
C4 C1 C2 97.59(11)
C16 C1 C2 131.63(12)
C1 C2 C5 111.84(11)
C1 C2 C3 83.49(9)
C5 C2 C3 87.94(10)
C1 C2 Si1 119.62(9)
C5 C2 Si1 116.76(9)
C3 C2 Si1 130.23(9)
C4 C3 C6 110.58(11)
C4 C3 C2 86.23(9)
C6 C3 C2 88.92(10)
C4 C3 Si2 119.89(9)
C6 C3 Si2 115.10(9)
C2 C3 Si2 130.11(9)
C1 C4 C3 92.63(11)
C1 C4 Si3 133.65(11)
C3 C4 Si3 133.23(10)
C6 C5 C2 91.80(10)
C6 C5 H5A 113.3
C2 C5 H5A 113.3
C6 C5 H5B 113.3
C2 C5 H5B 113.3
H5A C5 H5B 110.7
C5 C6 C3 91.34(10)
C5 C6 H6A 113.4
C3 C6 H6A 113.4
C5 C6 H6B 113.4
C3 C6 H6B 113.4
H6A C6 H6B 110.7
Si1 C7 H7A 109.5
Si1 C7 H7B 109.5
H7A C7 H7B 109.5
Si1 C7 H7C 109.5
H7A C7 H7C 109.5
H7B C7 H7C 109.5
Si1 C8 H8A 109.5
Si1 C8 H8B 109.5
H8A C8 H8B 109.5
Si1 C8 H8C 109.5
H8A C8 H8C 109.5
H8B C8 H8C 109.5
Si1 C9 H9A 109.5
Si1 C9 H9B 109.5
H9A C9 H9B 109.5
Si1 C9 H9C 109.5
H9A C9 H9C 109.5
H9B C9 H9C 109.5
Si2 C10 H10A 109.5
Si2 C10 H10B 109.5
H10A C10 H10B 109.5
Si2 C10 H10C 109.5
H10A C10 H10C 109.5
H10B C10 H10C 109.5
Si2 C11 H11A 109.5
Si2 C11 H11B 109.5
H11A C11 H11B 109.5
Si2 C11 H11C 109.5
H11A C11 H11C 109.5
H11B C11 H11C 109.5
Si2 C12 H12A 109.5
Si2 C12 H12B 109.5
H12A C12 H12B 109.5
Si2 C12 H12C 109.5
H12A C12 H12C 109.5
H12B C12 H12C 109.5
Si3 C13 H13A 109.5
Si3 C13 H13B 109.5
H13A C13 H13B 109.5
Si3 C13 H13C 109.5
H13A C13 H13C 109.5
H13B C13 H13C 109.5
Si3 C14 H14A 109.5
Si3 C14 H14B 109.5
H14A C14 H14B 109.5
Si3 C14 H14C 109.5
H14A C14 H14C 109.5
H14B C14 H14C 109.5
Si3 C15 H15A 109.5
Si3 C15 H15B 109.5
H15A C15 H15B 109.5
Si3 C15 H15C 109.5
H15A C15 H15C 109.5
H15B C15 H15C 109.5
C17 C16 C21 115.57(13)
C17 C16 C1 123.11(12)
C21 C16 C1 121.32(12)
F1 C17 C18 117.41(13)
F1 C17 C16 119.53(12)
C18 C17 C16 123.06(14)
F2 C18 C17 120.86(14)
F2 C18 C19 119.71(13)
C17 C18 C19 119.42(14)
F3 C19 C20 120.31(15)
F3 C19 C18 120.08(15)
C20 C19 C18 119.61(13)
F4 C20 C19 119.98(13)
F4 C20 C21 120.33(14)
C19 C20 C21 119.69(14)
F5 C21 C20 117.35(13)
F5 C21 C16 120.03(12)
C20 C21 C16 122.62(14)
C9 Si1 C7 107.19(9)
C9 Si1 C8 111.37(10)
C7 Si1 C8 107.84(8)
C9 Si1 C2 111.80(8)
C7 Si1 C2 108.70(7)
C8 Si1 C2 109.78(8)
C12 Si2 C11 108.76(9)
C12 Si2 C10 107.66(8)
C11 Si2 C10 108.49(8)
C12 Si2 C3 111.46(7)
C11 Si2 C3 112.99(7)
C10 Si2 C3 107.31(7)
C15 Si3 C14 108.89(8)
C15 Si3 C13 111.37(7)
C14 Si3 C13 107.44(8)
C15 Si3 C4 109.33(7)
C14 Si3 C4 111.40(7)
C13 Si3 C4 108.40(7)

loop_
_geom_bond_atom_site_label_1
_geom_bond_atom_site_label_2
_geom_bond_distance
C1 C4 1.3525(19)
C1 C16 1.4797(18)
C1 C2 1.5173(18)
C2 C5 1.5817(19)
C2 C3 1.6247(18)
C2 Si1 1.8871(14)
C3 C4 1.5370(18)
C3 C6 1.5739(19)
C3 Si2 1.8848(14)
C4 Si3 1.8797(14)
C5 C6 1.538(2)
C5 H5A 0.9900
C5 H5B 0.9900
C6 H6A 0.9900
C6 H6B 0.9900
C7 Si1 1.8709(16)
C7 H7A 0.9800
C7 H7B 0.9800
C7 H7C 0.9800
C8 Si1 1.8692(18)
C8 H8A 0.9800
C8 H8B 0.9800
C8 H8C 0.9800
C9 Si1 1.8601(19)
C9 H9A 0.9800
C9 H9B 0.9800
C9 H9C 0.9800
C10 Si2 1.8707(16)
C10 H10A 0.9800
C10 H10B 0.9800
C10 H10C 0.9800
C11 Si2 1.8684(17)
C11 H11A 0.9800
C11 H11B 0.9800
C11 H11C 0.9800
C12 Si2 1.8667(17)
C12 H12A 0.9800
C12 H12B 0.9800
C12 H12C 0.9800
C13 Si3 1.8738(16)
C13 H13A 0.9800
C13 H13B 0.9800
C13 H13C 0.9800
C14 Si3 1.8662(17)
C14 H14A 0.9800
C14 H14B 0.9800
C14 H14C 0.9800
C15 Si3 1.8691(16)
C15 H15A 0.9800
C15 H15B 0.9800
C15 H15C 0.9800
C16 C17 1.3887(19)
C16 C21 1.3929(19)
C17 F1 1.3496(17)
C17 C18 1.379(2)
C18 F2 1.3406(17)
C18 C19 1.381(2)
C19 F3 1.3407(17)
C19 C20 1.377(2)
C20 F4 1.3409(18)
C20 C21 1.382(2)
C21 F5 1.3420(17)
